data_7059239
loop_
_publ_author_name
'Villa, Marco'
'D&#x2019;Agostino, Simone'
'Sabatino, Piera'
'Noel, Raymond'
'Busto, Jos\'e'
'Roy, Myriam'
'Gingras, Marc'
'Ceroni, Paola'

_publ_section_title
;
 Pentasulfurated benzene-cored asterisks: relationship between crystal
 structure and luminescence properties
;
_journal_issue 8
_journal_name_full 'New Journal of Chemistry'
_journal_page_first 3249
_journal_page_last 3254
_journal_paper_doi 10.1039/C9NJ05905A
_journal_volume 44
_journal_year 2020
_chemical_formula_moiety 'C42 H36 O S5'
_chemical_formula_sum 'C42 H36 O S5'
_chemical_formula_weight 717.01
_space_group_crystal_system monoclinic
_space_group_IT_number 4
_space_group_name_Hall 'P 2yb'
_space_group_name_H-M_alt 'P 1 21 1'
_atom_sites_solution_hydrogens geom
_atom_sites_solution_primary dual
_audit_creation_date 2020-01-06
_audit_creation_method
;
Olex2 1.2
(compiled 2018.05.29 svn.r3508 for OlexSys, GUI svn.r5506)
;
_audit_update_record
;
2020-01-16 deposited with the CCDC.	2020-01-23 downloaded from the CCDC.
;
_cell_angle_alpha 90
_cell_angle_beta 94.469(12)
_cell_angle_gamma 90
_cell_formula_units_Z 2
_cell_length_a 13.174(2)
_cell_length_b 5.8936(10)
_cell_length_c 23.803(2)
_cell_measurement_reflns_used 548
_cell_measurement_temperature 300
_cell_measurement_theta_max 25.9210
_cell_measurement_theta_min 3.6490
_cell_volume 1842.5(4)
_computing_cell_refinement 'CrysAlisPro 1.171.40.53a (Rigaku OD, 2019)'
_computing_data_collection 'CrysAlisPro 1.171.40.53a (Rigaku OD, 2019)'
_computing_data_reduction 'CrysAlisPro 1.171.40.53a (Rigaku OD, 2019)'
_computing_molecular_graphics 'Olex2 (Dolomanov et al., 2009)'
_computing_publication_material 'Olex2 (Dolomanov et al., 2009)'
_computing_structure_refinement 'ShelXL (Sheldrick, 2015)'
_computing_structure_solution 'ShelXT (Sheldrick, 2015)'
_diffrn_ambient_temperature 300
_diffrn_detector 'CCD plate'
_diffrn_detector_area_resol_mean 16.1340
_diffrn_detector_type Sapphire3
_diffrn_measured_fraction_theta_full 0.996
_diffrn_measured_fraction_theta_max 0.996
_diffrn_measurement_details
;
List of Runs (angles in degrees, time in seconds):

  # Type    Start    End  Width  t~exp~   \w     \q     \k     \f   Frames
#--------------------------------------------------------------------------
  1  \w    -48.00  51.00   1.00  425.00    --  -16.28  19.00 150.00   99
  2  \w    -34.00  -8.00   1.00  425.00    --  -16.28 -77.00 120.00   26
  3  \w      0.00  69.00   1.00  425.00    --   17.77  38.00  30.00   69
  4  \w     10.00  35.00   1.00  425.00    --   17.77  77.00  30.00   25
;
_diffrn_measurement_device 'four-circle diffractometer'
_diffrn_measurement_device_type 'Xcalibur, Sapphire3'
_diffrn_measurement_method '\w scans'
_diffrn_orient_matrix_type 'CrysAlisPro convention (1999,Acta A55,543-557)'
_diffrn_orient_matrix_UB_11 0.0516228000
_diffrn_orient_matrix_UB_12 -0.0106353000
_diffrn_orient_matrix_UB_13 0.0106965000
_diffrn_orient_matrix_UB_21 0.0016299000
_diffrn_orient_matrix_UB_22 -0.1107739000
_diffrn_orient_matrix_UB_23 -0.0114188000
_diffrn_orient_matrix_UB_31 0.0158366000
_diffrn_orient_matrix_UB_32 0.0455837000
_diffrn_orient_matrix_UB_33 -0.0254887000
_diffrn_radiation_monochromator graphite
_diffrn_radiation_probe x-ray
_diffrn_radiation_type MoK\a
_diffrn_radiation_wavelength 0.71073
_diffrn_reflns_av_R_equivalents 0.1298
_diffrn_reflns_av_unetI/netI 0.2633
_diffrn_reflns_Laue_measured_fraction_full 0.996
_diffrn_reflns_Laue_measured_fraction_max 0.996
_diffrn_reflns_limit_h_max 12
_diffrn_reflns_limit_h_min -15
_diffrn_reflns_limit_k_max 4
_diffrn_reflns_limit_k_min -7
_diffrn_reflns_limit_l_max 28
_diffrn_reflns_limit_l_min -27
_diffrn_reflns_number 7181
_diffrn_reflns_point_group_measured_fraction_full 0.659
_diffrn_reflns_point_group_measured_fraction_max 0.659
_diffrn_reflns_theta_full 24.998
_diffrn_reflns_theta_max 24.998
_diffrn_reflns_theta_min 3.283
_diffrn_source 'fine-focus sealed X-ray tube'
_diffrn_source_type 'Enhance (Mo) X-ray Source'
_exptl_absorpt_coefficient_mu 0.347
_exptl_absorpt_correction_T_max 1.00000
_exptl_absorpt_correction_T_min 0.35318
_exptl_absorpt_correction_type multi-scan
_exptl_absorpt_process_details
;
CrysAlisPro 1.171.40.53a (Rigaku Oxford Diffraction, 2019)
Empirical absorption correction using spherical harmonics,
 implemented in SCALE3 ABSPACK scaling algorithm.
;
_exptl_crystal_colour 'clear light yellow'
_exptl_crystal_colour_lustre clear
_exptl_crystal_colour_modifier light
_exptl_crystal_colour_primary yellow
_exptl_crystal_density_diffrn 1.292
_exptl_crystal_description needle
_exptl_crystal_F_000 752
_exptl_crystal_recrystallization_method 'slow evaporation'
_exptl_crystal_size_max 0.08
_exptl_crystal_size_mid 0.01
_exptl_crystal_size_min 0.005
_refine_diff_density_max 0.211
_refine_diff_density_min -0.216
_refine_diff_density_rms 0.048
_refine_ls_abs_structure_details
;
 Classical Flack method preferred over Parsons because s.u. lower.
;
_refine_ls_abs_structure_Flack -0.3(3)
_refine_ls_extinction_method none
_refine_ls_goodness_of_fit_ref 0.960
_refine_ls_hydrogen_treatment constr
_refine_ls_matrix_type full
_refine_ls_number_parameters 447
_refine_ls_number_reflns 4244
_refine_ls_number_restraints 394
_refine_ls_restrained_S_all 0.929
_refine_ls_R_factor_all 0.2608
_refine_ls_R_factor_gt 0.0786
_refine_ls_shift/su_max 0.000
_refine_ls_shift/su_mean 0.000
_refine_ls_structure_factor_coef Fsqd
_refine_ls_weighting_details 'w=1/[\s^2^(Fo^2^)+(0.0101P)^2^] where P=(Fo^2^+2Fc^2^)/3'
_refine_ls_weighting_scheme calc
_refine_ls_wR_factor_gt 0.1051
_refine_ls_wR_factor_ref 0.1622
_reflns_Friedel_coverage 0.194
_reflns_Friedel_fraction_full 0.240
_reflns_Friedel_fraction_max 0.240
_reflns_number_gt 1402
_reflns_number_total 4244
_reflns_threshold_expression 'I > 2\s(I)'
_cod_data_source_file c9nj05905a2.cif
_cod_data_source_block A5CHO_RT
_cod_depositor_comments
;Adding full bibliography for 7059238--7059241.cif.

 Adding full bibliography for 7059238--7059241.cif.
;
_cod_original_cell_volume 1842.6(5)
_cod_database_code 7059239
_shelx_shelxl_version_number 2016/6
_chemical_oxdiff_formula c1
_shelx_space_group_comment
;
The symmetry employed for this shelxl refinement is uniquely defined
by the following loop, which should always be used as a source of
symmetry information in preference to the above space-group names.
They are only intended as comments.
;
_shelx_estimated_absorpt_t_max 0.998
_shelx_estimated_absorpt_t_min 0.973
_reflns_odcompleteness_completeness 99.64
_reflns_odcompleteness_iscentric 1
_reflns_odcompleteness_theta 26.32
_olex2_refinement_description
;
1. Fixed Uiso
 At 1.2 times of:
  All C(H) groups, All C(H,H) groups
 At 1.5 times of:
  All C(H,H,H) groups
2. Restrained distances
 C42-O1B
 1.2 with sigma of 0.02
 C42-O1A
 1.2 with sigma of 0.02
 C1-O1A
 2.4 with sigma of 0.04
 C1-O1B
 2.4 with sigma of 0.04
3. Restrained planarity
 C42, H42, O1B, O1A, H42A
 with sigma of 0.1
4. Rigid body (RIGU) restrains
 C1, C2, C3, C4, C5, C6, C42, O1B, O1A, S1, S2, S3, S4, S5, C7, C8, C9, C10,
 C11, C12, C13, C14, C15, C16, C17, C18, C19, C20, C21, C22, C23, C24, C25, C26,
  C27, C28, C29, C30, C31, C32, C33, C34, C35, C36, C37, C38, C39, C40, C41
 with sigma for 1-2 distances of 0.004 and sigma for 1-3 distances of 0.004
5. Others
 Fixed Sof: H42A(0.5) H42(0.5) O1B(0.5) O1A(0.5)
6.a Aromatic/amide H refined with riding coordinates:
 C26(H26), C22(H22), C25(H25), C42(H42A), C42(H42), C11(H11), C12(H12), C8(H8),
  C32(H32), C23(H23), C19(H19), C29(H29), C9(H9), C18(H18), C33(H33), C16(H16),
 C39(H39), C15(H15), C36(H36), C30(H30), C40(H40), C37(H37)
6.b Idealised Me refined as rotating group:
 C20(H20A,H20B,H20C), C27(H27A,H27B,H27C), C13(H13A,H13B,H13C), C34(H34A,H34B,
 H34C), C41(H41A,H41B,H41C)
;
_olex2_exptl_crystal_mounting_method 'fomblin oil'
_olex2_submission_special_instructions 'No special instructions were received'
_oxdiff_exptl_absorpt_empirical_details
;
Empirical correction (ABSPACK) includes:
- Absorption correction using spherical harmonics
- Frame scaling
;
_oxdiff_exptl_absorpt_empirical_full_max 2.055
_oxdiff_exptl_absorpt_empirical_full_min 0.689

loop_
_space_group_symop_operation_xyz
'x, y, z'
'-x, y+1/2, -z'

loop_
_atom_site_label
_atom_site_type_symbol
_atom_site_fract_x
_atom_site_fract_y
_atom_site_fract_z
_atom_site_U_iso_or_equiv
_atom_site_adp_type
_atom_site_occupancy
_atom_site_site_symmetry_order
_atom_site_calc_flag
_atom_site_refinement_flags_posn
_atom_site_refinement_flags_adp
_atom_site_refinement_flags_occupancy
_atom_site_disorder_assembly
_atom_site_disorder_group
S2 S 0.5114(3) 0.2371(9) 0.84062(16) 0.0914(17) Uani 1 1 d . U . . .
S4 S 0.5940(3) 0.2808(10) 0.61956(15) 0.0835(16) Uani 1 1 d . U . . .
S5 S 0.7355(3) 0.7204(10) 0.64695(15) 0.0882(17) Uani 1 1 d . U . . .
S3 S 0.4479(4) 0.1112(9) 0.71273(17) 0.0935(16) Uani 1 1 d . U . . .
S1 S 0.6646(3) 0.6654(11) 0.86868(15) 0.100(2) Uani 1 1 d . U . . .
C7 C 0.4477(12) 0.433(3) 0.8819(6) 0.069(5) Uani 1 1 d . U . . .
C2 C 0.6369(12) 0.571(3) 0.7977(5) 0.069(5) Uani 1 1 d . U . . .
C10 C 0.3414(13) 0.708(4) 0.9531(8) 0.084(6) Uani 1 1 d . U . . .
C6 C 0.6751(11) 0.581(3) 0.7007(6) 0.076(5) Uani 1 1 d . U . . .
C24 C 0.3206(13) 0.625(4) 0.5246(7) 0.075(5) Uani 1 1 d . U . . .
C21 C 0.4897(12) 0.416(3) 0.5849(5) 0.062(4) Uani 1 1 d . U . . .
C26 C 0.4388(11) 0.313(3) 0.5387(5) 0.068(5) Uani 1 1 d . U . . .
H26 H 0.462089 0.175198 0.525921 0.082 Uiso 1 1 calc R . . . .
C22 C 0.4577(11) 0.636(3) 0.5980(6) 0.072(5) Uani 1 1 d . U . . .
H22 H 0.493990 0.719302 0.625964 0.086 Uiso 1 1 calc R . . . .
C4 C 0.5452(11) 0.323(3) 0.7302(6) 0.061(4) Uani 1 1 d . U . . .
C3 C 0.5635(12) 0.392(3) 0.7871(6) 0.070(5) Uani 1 1 d . U . . .
C17 C 0.1616(15) 0.494(4) 0.7528(8) 0.090(6) Uani 1 1 d . U . . .
C25 C 0.3529(14) 0.413(3) 0.5109(6) 0.080(5) Uani 1 1 d . U . . .
H25 H 0.316683 0.333720 0.482200 0.096 Uiso 1 1 calc R . . . .
C42 C 0.7585(17) 0.838(4) 0.7672(8) 0.095(8) Uani 1 1 d D U . . .
H42A H 0.825767 0.789500 0.767267 0.114 Uiso 0.5 1 calc R . P A 2
H42 H 0.726007 0.953518 0.785389 0.114 Uiso 0.5 1 calc R . P B 1
C11 C 0.3513(12) 0.772(4) 0.8966(6) 0.093(6) Uani 1 1 d . U . . .
H11 H 0.322575 0.907566 0.883043 0.112 Uiso 1 1 calc R . . . .
C1 C 0.6840(11) 0.653(3) 0.7546(6) 0.067(5) Uani 1 1 d D U . . .
C12 C 0.4037(12) 0.634(3) 0.8612(6) 0.081(5) Uani 1 1 d . U . . .
H12 H 0.409430 0.676610 0.823940 0.097 Uiso 1 1 calc R . . . .
C14 C 0.3377(14) 0.263(3) 0.7308(7) 0.077(5) Uani 1 1 d . U . . .
C28 C 0.8407(13) 0.553(3) 0.6379(6) 0.069(5) Uani 1 1 d . U . . .
C5 C 0.6012(12) 0.392(3) 0.6895(6) 0.072(5) Uani 1 1 d . U . . .
C8 C 0.4376(11) 0.370(3) 0.9368(5) 0.072(5) Uani 1 1 d . U . . .
H8 H 0.467136 0.236763 0.951054 0.087 Uiso 1 1 calc R . . . .
C32 C 0.9490(12) 0.221(4) 0.6554(6) 0.086(5) Uani 1 1 d . U . . .
H32 H 0.961367 0.085794 0.675053 0.103 Uiso 1 1 calc R . . . .
C23 C 0.3741(12) 0.726(3) 0.5698(6) 0.077(5) Uani 1 1 d . U . . .
H23 H 0.351307 0.865461 0.581939 0.093 Uiso 1 1 calc R . . . .
C35 C 0.7941(13) 0.592(4) 0.8818(6) 0.085(5) Uani 1 1 d . U . . .
C19 C 0.3155(15) 0.467(3) 0.7078(7) 0.095(6) Uani 1 1 d . U . . .
H19 H 0.360722 0.535079 0.684765 0.114 Uiso 1 1 calc R . . . .
C29 C 0.9105(12) 0.630(3) 0.6008(5) 0.084(5) Uani 1 1 d . U . . .
H29 H 0.901708 0.769335 0.582876 0.101 Uiso 1 1 calc R . . . .
C9 C 0.3832(15) 0.507(3) 0.9703(7) 0.090(6) Uani 1 1 d . U . . .
H9 H 0.374636 0.459049 1.006859 0.109 Uiso 1 1 calc R . . . .
C18 C 0.2265(13) 0.577(4) 0.7181(7) 0.102(6) Uani 1 1 d . U . . .
H18 H 0.211359 0.714310 0.700075 0.123 Uiso 1 1 calc R . . . .
C33 C 0.8634(13) 0.348(3) 0.6647(7) 0.079(5) Uani 1 1 d . U . . .
H33 H 0.818968 0.292584 0.690011 0.095 Uiso 1 1 calc R . . . .
C16 C 0.1825(16) 0.275(4) 0.7749(8) 0.117(7) Uani 1 1 d . U . . .
H16 H 0.135679 0.202891 0.796177 0.141 Uiso 1 1 calc R . . . .
C39 C 0.9590(17) 0.653(5) 0.9287(9) 0.132(9) Uani 1 1 d . U . . .
H39 H 1.003087 0.745244 0.950774 0.158 Uiso 1 1 calc R . . . .
C15 C 0.2708(13) 0.169(4) 0.7650(7) 0.100(6) Uani 1 1 d . U . . .
H15 H 0.286067 0.029379 0.781973 0.120 Uiso 1 1 calc R . . . .
C36 C 0.8322(13) 0.379(4) 0.8620(6) 0.092(6) Uani 1 1 d . U . . .
H36 H 0.789925 0.281112 0.840393 0.110 Uiso 1 1 calc R . . . .
C20 C 0.0644(12) 0.623(4) 0.7631(7) 0.127(7) Uani 1 1 d . U . . .
H20A H 0.072110 0.694975 0.799341 0.190 Uiso 1 1 calc GR . . . .
H20B H 0.008117 0.519105 0.762019 0.190 Uiso 1 1 calc GR . . . .
H20C H 0.051768 0.736048 0.734370 0.190 Uiso 1 1 calc GR . . . .
C30 C 0.9953(16) 0.489(4) 0.5909(8) 0.109(7) Uani 1 1 d . U . . .
H30 H 1.038602 0.538875 0.564394 0.131 Uiso 1 1 calc R . . . .
C27 C 0.2274(10) 0.728(4) 0.4934(6) 0.111(7) Uani 1 1 d . U . . .
H27A H 0.247664 0.817060 0.462451 0.167 Uiso 1 1 calc GR . . . .
H27B H 0.192823 0.822797 0.518564 0.167 Uiso 1 1 calc GR . . . .
H27C H 0.182590 0.608842 0.479402 0.167 Uiso 1 1 calc GR . . . .
C31 C 1.0176(17) 0.293(5) 0.6167(10) 0.131(9) Uani 1 1 d . U . . .
C13 C 0.2854(12) 0.859(3) 0.9924(6) 0.132(8) Uani 1 1 d . U . . .
H13A H 0.332672 0.963977 1.011058 0.197 Uiso 1 1 calc GR . . . .
H13B H 0.255464 0.767294 1.020018 0.197 Uiso 1 1 calc GR . . . .
H13C H 0.232963 0.942023 0.970968 0.197 Uiso 1 1 calc GR . . . .
C38 C 0.9946(19) 0.444(5) 0.9114(10) 0.130(9) Uani 1 1 d . U . . .
C40 C 0.8629(15) 0.728(4) 0.9147(7) 0.113(6) Uani 1 1 d . U . . .
H40 H 0.842710 0.869753 0.926942 0.135 Uiso 1 1 calc R . . . .
C37 C 0.9343(14) 0.325(5) 0.8760(7) 0.125(8) Uani 1 1 d . U . . .
H37 H 0.960939 0.197204 0.859390 0.150 Uiso 1 1 calc R . . . .
C34 C 1.1110(12) 0.157(4) 0.6061(7) 0.141(8) Uani 1 1 d . U . . .
H34A H 1.170332 0.233306 0.622939 0.212 Uiso 1 1 calc GR . . . .
H34B H 1.116264 0.143161 0.566300 0.212 Uiso 1 1 calc GR . . . .
H34C H 1.106128 0.009268 0.622495 0.212 Uiso 1 1 calc GR . . . .
C41 C 1.1044(13) 0.377(4) 0.9291(8) 0.175(12) Uani 1 1 d . U . . .
H41A H 1.149210 0.449017 0.904694 0.263 Uiso 1 1 calc GR . . . .
H41B H 1.111440 0.214882 0.926356 0.263 Uiso 1 1 calc GR . . . .
H41C H 1.121462 0.423591 0.967242 0.263 Uiso 1 1 calc GR . . . .
O1B O 0.752(2) 1.022(4) 0.7768(12) 0.123(10) Uani 0.5 1 d D U P C 2
O1A O 0.8383(17) 0.890(6) 0.7632(13) 0.145(13) Uani 0.5 1 d D U P C 1

loop_
_atom_site_aniso_label
_atom_site_aniso_U_11
_atom_site_aniso_U_22
_atom_site_aniso_U_33
_atom_site_aniso_U_23
_atom_site_aniso_U_13
_atom_site_aniso_U_12
S2 0.118(4) 0.069(4) 0.091(3) 0.007(3) 0.037(3) 0.015(4)
S4 0.091(3) 0.090(4) 0.069(2) -0.013(3) 0.004(2) 0.023(4)
S5 0.094(4) 0.092(4) 0.080(3) 0.015(3) 0.021(2) 0.006(4)
S3 0.105(4) 0.070(4) 0.107(3) -0.024(3) 0.016(3) -0.004(4)
S1 0.099(4) 0.125(6) 0.074(3) -0.016(3) 0.003(2) 0.012(4)
C7 0.070(13) 0.068(11) 0.070(8) -0.005(8) 0.016(9) -0.009(10)
C2 0.083(11) 0.076(12) 0.049(6) 0.005(8) 0.016(6) 0.012(8)
C10 0.082(14) 0.076(12) 0.097(10) -0.040(10) 0.032(10) -0.038(11)
C6 0.076(11) 0.091(13) 0.064(7) -0.010(8) 0.028(8) 0.012(9)
C24 0.070(11) 0.078(12) 0.080(11) 0.010(10) 0.018(7) -0.009(10)
C21 0.074(10) 0.076(11) 0.040(7) -0.018(8) 0.024(6) 0.010(9)
C26 0.098(11) 0.071(13) 0.037(7) -0.024(8) 0.021(6) 0.012(10)
C22 0.075(11) 0.081(12) 0.061(9) -0.041(9) 0.017(7) 0.004(10)
C4 0.071(9) 0.036(10) 0.078(7) -0.012(8) 0.019(7) 0.024(7)
C3 0.079(12) 0.066(11) 0.067(7) -0.002(7) 0.019(7) 0.018(8)
C17 0.064(12) 0.074(13) 0.134(16) -0.025(12) 0.017(10) -0.023(11)
C25 0.082(12) 0.082(13) 0.072(11) -0.023(10) -0.010(8) -0.019(11)
C42 0.118(17) 0.085(15) 0.083(12) -0.011(12) 0.024(13) -0.029(13)
C11 0.089(13) 0.091(15) 0.103(10) -0.013(11) 0.024(10) 0.013(12)
C1 0.074(11) 0.058(12) 0.072(7) -0.003(8) 0.022(8) 0.008(9)
C12 0.082(14) 0.075(12) 0.087(10) -0.002(9) 0.021(9) 0.002(10)
C14 0.082(10) 0.065(12) 0.086(12) -0.028(10) 0.012(8) -0.020(9)
C28 0.068(10) 0.064(12) 0.076(10) -0.012(9) 0.019(8) -0.014(8)
C5 0.076(11) 0.084(13) 0.058(7) 0.002(8) 0.005(6) 0.017(8)
C8 0.083(13) 0.067(13) 0.068(8) -0.005(8) 0.008(8) -0.021(10)
C32 0.076(13) 0.076(14) 0.103(12) -0.031(11) -0.015(9) -0.005(10)
C23 0.083(12) 0.050(11) 0.100(12) -0.005(10) 0.016(8) 0.001(10)
C35 0.077(9) 0.107(16) 0.072(11) -0.006(11) 0.009(8) -0.015(10)
C19 0.078(13) 0.087(14) 0.123(15) 0.005(12) 0.029(12) -0.013(10)
C29 0.101(13) 0.082(14) 0.072(10) -0.015(10) 0.027(9) -0.025(11)
C9 0.113(17) 0.093(14) 0.066(10) -0.034(9) 0.014(10) -0.030(12)
C18 0.078(14) 0.095(16) 0.135(15) 0.018(14) 0.016(11) -0.003(11)
C33 0.069(12) 0.067(12) 0.101(12) -0.006(10) 0.000(10) -0.017(9)
C16 0.114(16) 0.087(16) 0.157(17) -0.002(15) 0.050(14) -0.005(13)
C39 0.093(14) 0.17(2) 0.122(16) -0.008(17) -0.026(13) -0.044(15)
C15 0.096(14) 0.076(15) 0.131(13) -0.007(13) 0.030(11) -0.019(11)
C36 0.081(11) 0.114(16) 0.079(11) -0.021(12) -0.006(10) -0.012(12)
C20 0.093(14) 0.117(18) 0.174(15) -0.036(17) 0.026(12) 0.007(13)
C30 0.095(15) 0.14(2) 0.097(14) -0.022(13) 0.033(12) -0.006(13)
C27 0.064(11) 0.16(2) 0.114(12) 0.010(16) 0.021(8) 0.007(14)
C31 0.064(14) 0.15(2) 0.18(2) 0.000(16) 0.010(12) 0.002(15)
C13 0.131(18) 0.132(19) 0.141(15) -0.045(15) 0.069(13) -0.002(16)
C38 0.083(13) 0.20(2) 0.107(17) 0.011(17) -0.014(11) -0.008(15)
C40 0.124(14) 0.109(16) 0.099(13) 0.001(13) -0.023(11) -0.024(14)
C37 0.090(12) 0.17(2) 0.107(14) -0.013(15) -0.006(11) 0.017(15)
C34 0.093(15) 0.14(2) 0.191(17) -0.054(18) 0.040(14) -0.001(14)
C41 0.094(14) 0.26(3) 0.159(17) 0.01(2) -0.046(12) 0.002(19)
O1B 0.13(2) 0.092(16) 0.15(2) -0.035(18) 0.001(19) -0.042(17)
O1A 0.122(19) 0.13(3) 0.18(2) -0.03(3) 0.027(19) -0.050(17)

loop_
_atom_type_symbol
_atom_type_description
_atom_type_scat_dispersion_real
_atom_type_scat_dispersion_imag
_atom_type_scat_source
C C 0.0033 0.0016 'International Tables Vol C Tables 4.2.6.8 and 6.1.1.4'
H H 0.0000 0.0000 'International Tables Vol C Tables 4.2.6.8 and 6.1.1.4'
O O 0.0106 0.0060 'International Tables Vol C Tables 4.2.6.8 and 6.1.1.4'
S S 0.1246 0.1234 'International Tables Vol C Tables 4.2.6.8 and 6.1.1.4'

loop_
_geom_angle_atom_site_label_1
_geom_angle_atom_site_label_2
_geom_angle_atom_site_label_3
_geom_angle
C3 S2 C7 107.2(8)
C21 S4 C5 104.9(7)
C28 S5 C6 103.6(8)
C14 S3 C4 100.0(8)
C35 S1 C2 102.4(7)
C12 C7 S2 124.1(13)
C8 C7 S2 116.0(14)
C8 C7 C12 119.8(17)
C3 C2 S1 118.7(11)
C1 C2 S1 122.8(14)
C1 C2 C3 118.5(15)
C11 C10 C13 121(2)
C9 C10 C11 117(2)
C9 C10 C13 122.0(19)
C1 C6 S5 122.2(15)
C1 C6 C5 114.4(14)
C5 C6 S5 123.0(12)
C25 C24 C23 115.4(19)
C25 C24 C27 120(2)
C23 C24 C27 124.2(19)
C26 C21 S4 119.6(13)
C26 C21 C22 116.4(16)
C22 C21 S4 123.8(13)
C21 C26 H26 119.4
C21 C26 C25 121.2(16)
C25 C26 H26 119.4
C21 C22 H22 120.0
C23 C22 C21 119.9(17)
C23 C22 H22 120.0
C3 C4 S3 118.8(11)
C5 C4 S3 117.8(13)
C5 C4 C3 123.2(16)
C2 C3 S2 123.3(12)
C4 C3 S2 120.0(13)
C4 C3 C2 116.1(13)
C18 C17 C16 117(2)
C18 C17 C20 120(2)
C16 C17 C20 123(2)
C24 C25 C26 121.9(18)
C24 C25 H25 119.0
C26 C25 H25 119.0
C1 C42 H42A 113.0
C1 C42 H42 108.2
O1B C42 H42A 113.0
O1B C42 C1 134(3)
O1A C42 H42 108.2
O1A C42 C1 144(3)
C10 C11 H11 119.8
C12 C11 C10 120.4(19)
C12 C11 H11 119.8
C2 C1 C6 127.5(17)
C2 C1 C42 116.8(16)
C6 C1 C42 115.7(16)
C7 C12 H12 120.2
C11 C12 C7 119.7(16)
C11 C12 H12 120.2
C19 C14 S3 120.3(17)
C19 C14 C15 118(2)
C15 C14 S3 121.1(17)
C29 C28 S5 118.0(15)
C33 C28 S5 125.8(14)
C33 C28 C29 116.2(18)
C6 C5 S4 115.4(12)
C4 C5 S4 125.1(15)
C4 C5 C6 119.5(14)
C7 C8 H8 120.4
C7 C8 C9 119.2(18)
C9 C8 H8 120.4
C33 C32 H32 119.5
C33 C32 C31 121(2)
C31 C32 H32 119.5
C24 C23 H23 117.7
C22 C23 C24 124.6(18)
C22 C23 H23 117.7
C36 C35 S1 120.8(16)
C40 C35 S1 122.2(17)
C40 C35 C36 116.9(18)
C14 C19 H19 119.7
C14 C19 C18 121(2)
C18 C19 H19 119.7
C28 C29 H29 120.6
C28 C29 C30 118.7(19)
C30 C29 H29 120.6
C10 C9 C8 123.7(19)
C10 C9 H9 118.2
C8 C9 H9 118.2
C17 C18 C19 122(2)
C17 C18 H18 118.8
C19 C18 H18 118.8
C28 C33 H33 118.5
C32 C33 C28 123.0(18)
C32 C33 H33 118.5
C17 C16 H16 120.0
C15 C16 C17 120(2)
C15 C16 H16 120.0
C38 C39 H39 118.4
C40 C39 H39 118.4
C40 C39 C38 123(3)
C14 C15 H15 119.3
C16 C15 C14 121(2)
C16 C15 H15 119.3
C35 C36 H36 120.8
C37 C36 C35 118(2)
C37 C36 H36 120.8
C17 C20 H20A 109.5
C17 C20 H20B 109.5
C17 C20 H20C 109.5
H20A C20 H20B 109.5
H20A C20 H20C 109.5
H20B C20 H20C 109.5
C29 C30 H30 117.4
C31 C30 C29 125(2)
C31 C30 H30 117.4
C24 C27 H27A 109.5
C24 C27 H27B 109.5
C24 C27 H27C 109.5
H27A C27 H27B 109.5
H27A C27 H27C 109.5
H27B C27 H27C 109.5
C32 C31 C34 122(2)
C30 C31 C32 116(3)
C30 C31 C34 123(2)
C10 C13 H13A 109.5
C10 C13 H13B 109.5
C10 C13 H13C 109.5
H13A C13 H13B 109.5
H13A C13 H13C 109.5
H13B C13 H13C 109.5
C39 C38 C41 119(3)
C37 C38 C39 117(3)
C37 C38 C41 123(3)
C35 C40 H40 120.0
C39 C40 C35 120(2)
C39 C40 H40 120.0
C36 C37 H37 118.2
C38 C37 C36 124(2)
C38 C37 H37 118.2
C31 C34 H34A 109.5
C31 C34 H34B 109.5
C31 C34 H34C 109.5
H34A C34 H34B 109.5
H34A C34 H34C 109.5
H34B C34 H34C 109.5
C38 C41 H41A 109.5
C38 C41 H41B 109.5
C38 C41 H41C 109.5
H41A C41 H41B 109.5
H41A C41 H41C 109.5
H41B C41 H41C 109.5

loop_
_geom_bond_atom_site_label_1
_geom_bond_atom_site_label_2
_geom_bond_distance
S2 C7 1.769(16)
S2 C3 1.750(15)
S4 C21 1.740(16)
S4 C5 1.785(15)
S5 C6 1.762(15)
S5 C28 1.727(17)
S3 C4 1.814(16)
S3 C14 1.785(19)
S1 C2 1.789(14)
S1 C35 1.764(17)
C7 C12 1.40(2)
C7 C8 1.373(17)
C2 C3 1.44(2)
C2 C1 1.332(17)
C10 C11 1.41(2)
C10 C9 1.35(2)
C10 C13 1.52(2)
C6 C1 1.348(17)
C6 C5 1.49(2)
C24 C25 1.37(2)
C24 C23 1.37(2)
C24 C27 1.51(2)
C21 C26 1.381(18)
C21 C22 1.41(2)
C26 H26 0.9300
C26 C25 1.40(2)
C22 H22 0.9300
C22 C23 1.351(18)
C4 C3 1.415(17)
C4 C5 1.328(17)
C17 C18 1.33(2)
C17 C16 1.41(3)
C17 C20 1.53(2)
C25 H25 0.9300
C42 H42A 0.9300
C42 H42 0.9300
C42 C1 1.48(2)
C42 O1B 1.117(19)
C42 O1A 1.106(18)
C11 H11 0.9300
C11 C12 1.393(19)
C12 H12 0.9300
C14 C19 1.35(2)
C14 C15 1.364(19)
C28 C29 1.398(17)
C28 C33 1.39(2)
C8 H8 0.9300
C8 C9 1.375(19)
C32 H32 0.9300
C32 C33 1.386(19)
C32 C31 1.41(2)
C23 H23 0.9300
C35 C36 1.44(2)
C35 C40 1.40(2)
C19 H19 0.9300
C19 C18 1.38(2)
C29 H29 0.9300
C29 C30 1.42(2)
C9 H9 0.9300
C18 H18 0.9300
C33 H33 0.9300
C16 H16 0.9300
C16 C15 1.36(2)
C39 H39 0.9300
C39 C38 1.39(3)
C39 C40 1.36(2)
C15 H15 0.9300
C36 H36 0.9300
C36 C37 1.40(2)
C20 H20A 0.9600
C20 H20B 0.9600
C20 H20C 0.9600
C30 H30 0.9300
C30 C31 1.33(3)
C27 H27A 0.9600
C27 H27B 0.9600
C27 H27C 0.9600
C31 C34 1.50(3)
C13 H13A 0.9600
C13 H13B 0.9600
C13 H13C 0.9600
C38 C37 1.32(3)
C38 C41 1.53(3)
C40 H40 0.9300
C37 H37 0.9300
C34 H34A 0.9600
C34 H34B 0.9600
C34 H34C 0.9600
C41 H41A 0.9600
C41 H41B 0.9600
C41 H41C 0.9600
